data_7124509
loop_
_publ_author_name
'Jiang, Bo'
'Chen, Ke'
'Xu, Ting'
'Liang , Jian'
'Zhou, Meng'
'Zhang, Jie'
'Hao, Wen-Juan'
'Wang, Jianyi'
'Tu, Shu-Jiang'

_publ_section_title
;
 Completely regioselective insertion of unsymmetrical alkynes into
 electron-deficient alkenes for the synthesis of new pentacyclic indoles
;
_journal_name_full 'Chemical Communications'
_journal_paper_doi 10.1039/C9CC08762A
_journal_year 2019
_chemical_formula_sum 'C30 H21 N O3'
_chemical_formula_weight 443.48
_space_group_IT_number 14
_space_group_name_Hall '-P 2yn'
_space_group_name_H-M_alt 'P 1 21/n 1'
_symmetry_cell_setting monoclinic
_symmetry_space_group_name_H-M 'P 1 21/n 1'
_atom_sites_solution_hydrogens geom
_atom_sites_solution_primary direct
_atom_sites_solution_secondary difmap
_audit_creation_method SHELXL-97
_audit_update_record
;
2019-07-21 deposited with the CCDC.	2019-11-18 downloaded from the CCDC.
;
_cell_angle_alpha 90.00
_cell_angle_beta 101.808(3)
_cell_angle_gamma 90.00
_cell_formula_units_Z 4
_cell_length_a 8.9309(8)
_cell_length_b 15.2430(13)
_cell_length_c 17.0309(15)
_cell_measurement_reflns_used 1817
_cell_measurement_temperature 298(2)
_cell_measurement_theta_max 22.979
_cell_measurement_theta_min 2.399
_cell_volume 2269.4(3)
_computing_cell_refinement 'Bruker SMART'
_computing_data_collection 'Bruker SMART'
_computing_data_reduction 'Bruker SAINT'
_computing_molecular_graphics 'Bruker SHELXTL'
_computing_publication_material 'Bruker SHELXTL'
_computing_structure_refinement 'SHELXL-97 (Sheldrick, 1997)'
_computing_structure_solution 'SHELXS-97 (Sheldrick, 1990)'
_diffrn_ambient_temperature 298(2)
_diffrn_measured_fraction_theta_full 0.993
_diffrn_measured_fraction_theta_max 0.993
_diffrn_measurement_device_type 'CCD area detector'
_diffrn_measurement_method 'phi and omega scans'
_diffrn_radiation_monochromator graphite
_diffrn_radiation_source 'fine-focus sealed tube'
_diffrn_radiation_type MoK\a
_diffrn_radiation_wavelength 0.71073
_diffrn_reflns_av_R_equivalents 0.0567
_diffrn_reflns_av_sigmaI/netI 0.0707
_diffrn_reflns_limit_h_max 10
_diffrn_reflns_limit_h_min -10
_diffrn_reflns_limit_k_max 18
_diffrn_reflns_limit_k_min -16
_diffrn_reflns_limit_l_max 13
_diffrn_reflns_limit_l_min -20
_diffrn_reflns_number 10833
_diffrn_reflns_theta_full 25.02
_diffrn_reflns_theta_max 25.02
_diffrn_reflns_theta_min 2.40
_exptl_absorpt_coefficient_mu 0.084
_exptl_absorpt_correction_T_max 0.9818
_exptl_absorpt_correction_T_min 0.9713
_exptl_absorpt_correction_type multi-scan
_exptl_absorpt_process_details sadabs
_exptl_crystal_colour Orange
_exptl_crystal_density_diffrn 1.298
_exptl_crystal_density_method 'not measured'
_exptl_crystal_description block
_exptl_crystal_F_000 928
_exptl_crystal_size_max 0.35
_exptl_crystal_size_mid 0.30
_exptl_crystal_size_min 0.22
_refine_diff_density_max 0.194
_refine_diff_density_min -0.187
_refine_diff_density_rms 0.038
_refine_ls_extinction_method none
_refine_ls_goodness_of_fit_ref 1.068
_refine_ls_hydrogen_treatment mixed
_refine_ls_matrix_type full
_refine_ls_number_parameters 308
_refine_ls_number_reflns 3982
_refine_ls_number_restraints 0
_refine_ls_restrained_S_all 1.068
_refine_ls_R_factor_all 0.1288
_refine_ls_R_factor_gt 0.0559
_refine_ls_shift/su_max 0.000
_refine_ls_shift/su_mean 0.000
_refine_ls_structure_factor_coef Fsqd
_refine_ls_weighting_details 'calc w=1/[\s^2^(Fo^2^)+(0.0459P)^2^+0.1020P] where P=(Fo^2^+2Fc^2^)/3'
_refine_ls_weighting_scheme calc
_refine_ls_wR_factor_gt 0.1115
_refine_ls_wR_factor_ref 0.1300
_reflns_number_gt 2014
_reflns_number_total 3982
_reflns_threshold_expression >2sigma(I)
_cod_data_source_file c9cc08762a2.cif
_cod_data_source_block 180917c
_cod_depositor_comments
;
The following automatic conversions were performed:

data item '_symmetry_cell_setting' value 'Monoclinic' was changed to
'monoclinic' in accordance with the
/home/data/users/saulius/crontab/automatic-downloads/rss-feeds/RSC/lib/dictionaries/cif_core.dic
dictionary named 'cif_core.dic' version 2.4.2 last updated on
2011-04-26.

Automatic conversion script
Id: cif_fix_values 6909 2019-04-08 15:41:33Z antanas 
;
_cod_original_sg_symbol_H-M P2(1)/n
_cod_database_code 7124509

loop_
_symmetry_equiv_pos_as_xyz
'x, y, z'
'-x+1/2, y+1/2, -z+1/2'
'-x, -y, -z'
'x-1/2, -y-1/2, z-1/2'

loop_
_atom_site_label
_atom_site_type_symbol
_atom_site_fract_x
_atom_site_fract_y
_atom_site_fract_z
_atom_site_U_iso_or_equiv
_atom_site_adp_type
_atom_site_occupancy
_atom_site_symmetry_multiplicity
_atom_site_calc_flag
_atom_site_refinement_flags
N1 N 0.3491(3) 0.24650(18) -0.10196(14) 0.0656(7) Uani 1 1 d .
O1 O 0.5066(2) 0.12617(14) -0.07382(11) 0.0595(6) Uani 1 1 d .
O2 O 0.4082(2) 0.22787(13) 0.27760(12) 0.0719(6) Uani 1 1 d .
O3 O 0.4186(3) 0.14277(16) 0.17426(14) 0.0942(9) Uani 1 1 d .
C1 C 0.6189(3) 0.08461(18) -0.01913(18) 0.0513(8) Uani 1 1 d .
C2 C 0.6775(3) 0.11669(18) 0.05748(16) 0.0441(7) Uani 1 1 d .
C3 C 0.6231(3) 0.20185(17) 0.07876(14) 0.0404(7) Uani 1 1 d .
C4 C 0.5161(3) 0.24318(17) 0.02291(15) 0.0413(7) Uani 1 1 d .
C5 C 0.4546(3) 0.2032(2) -0.05304(16) 0.0513(8) Uani 1 1 d .
C6 C 0.3357(3) 0.3252(2) -0.05826(17) 0.0556(8) Uani 1 1 d .
C7 C 0.4351(3) 0.32627(18) 0.01716(15) 0.0425(7) Uani 1 1 d .
C8 C 0.4397(3) 0.39913(19) 0.06625(17) 0.0529(8) Uani 1 1 d .
H8 H 0.5048 0.4007 0.1164 0.064 Uiso 1 1 calc R
C9 C 0.3455(3) 0.4695(2) 0.03904(19) 0.0637(9) Uani 1 1 d .
H9 H 0.3482 0.5192 0.0709 0.076 Uiso 1 1 calc R
C10 C 0.2470(3) 0.4666(2) -0.0355(2) 0.0695(9) Uani 1 1 d .
H10 H 0.1832 0.5141 -0.0523 0.083 Uiso 1 1 calc R
C11 C 0.2418(4) 0.3948(2) -0.0848(2) 0.0732(10) Uani 1 1 d .
H11 H 0.1764 0.3936 -0.1348 0.088 Uiso 1 1 calc R
C12 C 0.6682(4) 0.0072(2) -0.04965(19) 0.0675(9) Uani 1 1 d .
H12 H 0.6258 -0.0105 -0.1017 0.081 Uiso 1 1 calc R
C13 C 0.7769(4) -0.0413(2) -0.0035(2) 0.0744(10) Uani 1 1 d .
H13 H 0.8114 -0.0922 -0.0242 0.089 Uiso 1 1 calc R
C14 C 0.8394(3) -0.0161(2) 0.0761(2) 0.0584(8) Uani 1 1 d .
C15 C 0.7907(3) 0.06190(19) 0.10823(16) 0.0464(7) Uani 1 1 d .
C16 C 0.8539(3) 0.08000(19) 0.18897(18) 0.0600(8) Uani 1 1 d .
H16 H 0.8227 0.1302 0.2123 0.072 Uiso 1 1 calc R
C17 C 0.9600(4) 0.0262(2) 0.2345(2) 0.0736(10) Uani 1 1 d .
H17 H 0.9988 0.0397 0.2880 0.088 Uiso 1 1 calc R
C18 C 1.0100(4) -0.0485(2) 0.2012(2) 0.0797(11) Uani 1 1 d .
H18 H 1.0848 -0.0839 0.2317 0.096 Uiso 1 1 calc R
C19 C 0.9496(4) -0.0693(2) 0.1246(2) 0.0751(10) Uani 1 1 d .
H19 H 0.9815 -0.1204 0.1031 0.090 Uiso 1 1 calc R
C20 C 0.4712(3) 0.2011(2) 0.21790(17) 0.0518(8) Uani 1 1 d .
C21 C 0.6103(3) 0.25092(17) 0.21558(15) 0.0478(7) Uani 1 1 d .
H21 H 0.6504 0.2856 0.2598 0.057 Uiso 1 1 calc R
C22 C 0.6836(3) 0.25048(17) 0.15516(15) 0.0399(7) Uani 1 1 d .
C23 C 0.8241(3) 0.30377(18) 0.15737(15) 0.0438(7) Uani 1 1 d .
C24 C 0.8654(3) 0.3701(2) 0.21331(17) 0.0651(9) Uani 1 1 d .
H24 H 0.8047 0.3815 0.2505 0.078 Uiso 1 1 calc R
C25 C 0.9952(4) 0.4194(2) 0.2146(2) 0.0801(11) Uani 1 1 d .
H25 H 1.0206 0.4642 0.2520 0.096 Uiso 1 1 calc R
C26 C 1.0869(4) 0.4028(2) 0.1610(2) 0.0763(10) Uani 1 1 d .
H26 H 1.1749 0.4359 0.1625 0.092 Uiso 1 1 calc R
C27 C 1.0492(4) 0.3375(2) 0.1052(2) 0.0727(10) Uani 1 1 d .
H27 H 1.1115 0.3258 0.0689 0.087 Uiso 1 1 calc R
C28 C 0.9175(3) 0.28916(19) 0.10347(17) 0.0577(8) Uani 1 1 d .
H28 H 0.8911 0.2456 0.0649 0.069 Uiso 1 1 calc R
C29 C 0.2694(4) 0.1838(2) 0.2882(2) 0.0911(12) Uani 1 1 d .
H29A H 0.1850 0.1995 0.2449 0.109 Uiso 1 1 calc R
H29B H 0.2833 0.1207 0.2874 0.109 Uiso 1 1 calc R
C30 C 0.2365(6) 0.2102(3) 0.3635(3) 0.149(2) Uani 1 1 d .
H30A H 0.3172 0.1908 0.4062 0.223 Uiso 1 1 calc R
H30B H 0.1415 0.1844 0.3697 0.223 Uiso 1 1 calc R
H30C H 0.2287 0.2729 0.3650 0.223 Uiso 1 1 calc R

loop_
_atom_site_aniso_label
_atom_site_aniso_U_11
_atom_site_aniso_U_22
_atom_site_aniso_U_33
_atom_site_aniso_U_23
_atom_site_aniso_U_13
_atom_site_aniso_U_12
N1 0.0642(17) 0.081(2) 0.0441(16) -0.0045(14) -0.0056(13) 0.0034(15)
O1 0.0674(13) 0.0668(15) 0.0403(13) -0.0128(10) 0.0013(10) 0.0019(11)
O2 0.0712(15) 0.0828(16) 0.0728(16) -0.0266(12) 0.0403(12) -0.0298(12)
O3 0.1049(19) 0.104(2) 0.0884(19) -0.0492(15) 0.0535(15) -0.0571(16)
C1 0.0527(18) 0.051(2) 0.051(2) -0.0053(15) 0.0139(15) -0.0035(15)
C2 0.0392(15) 0.0519(19) 0.0419(18) 0.0014(14) 0.0099(13) -0.0076(14)
C3 0.0364(15) 0.0517(19) 0.0337(17) -0.0016(13) 0.0089(13) -0.0092(13)
C4 0.0391(15) 0.0507(19) 0.0328(17) -0.0010(13) 0.0043(13) -0.0039(14)
C5 0.0462(17) 0.068(2) 0.0378(19) -0.0036(16) 0.0055(15) 0.0021(16)
C6 0.0525(18) 0.065(2) 0.047(2) 0.0089(16) 0.0030(15) 0.0053(16)
C7 0.0392(16) 0.053(2) 0.0345(17) -0.0010(13) 0.0052(13) -0.0025(14)
C8 0.0579(19) 0.058(2) 0.0428(19) 0.0039(15) 0.0092(14) 0.0006(16)
C9 0.070(2) 0.056(2) 0.067(2) 0.0035(17) 0.0189(19) 0.0016(18)
C10 0.060(2) 0.077(3) 0.072(3) 0.022(2) 0.0158(19) 0.0194(18)
C11 0.068(2) 0.085(3) 0.058(2) 0.008(2) -0.0066(18) 0.012(2)
C12 0.083(2) 0.064(2) 0.057(2) -0.0140(17) 0.0173(19) -0.0015(19)
C13 0.088(3) 0.067(2) 0.071(3) -0.0033(19) 0.024(2) 0.011(2)
C14 0.058(2) 0.054(2) 0.065(2) 0.0033(17) 0.0157(17) -0.0027(16)
C15 0.0420(16) 0.0522(19) 0.0434(19) 0.0043(14) 0.0046(14) -0.0064(14)
C16 0.067(2) 0.048(2) 0.060(2) 0.0064(15) 0.0003(17) -0.0013(16)
C17 0.078(2) 0.058(2) 0.074(2) 0.0097(19) -0.010(2) -0.0035(19)
C18 0.062(2) 0.070(3) 0.098(3) 0.021(2) -0.005(2) 0.0027(19)
C19 0.073(2) 0.060(2) 0.093(3) 0.006(2) 0.017(2) 0.0096(19)
C20 0.056(2) 0.061(2) 0.0412(19) -0.0044(15) 0.0166(15) -0.0118(16)
C21 0.0483(17) 0.0557(19) 0.0377(17) -0.0036(13) 0.0047(14) -0.0101(14)
C22 0.0388(15) 0.0469(17) 0.0323(16) 0.0018(12) 0.0038(13) -0.0010(13)
C23 0.0382(16) 0.056(2) 0.0345(17) 0.0081(13) 0.0009(13) -0.0081(13)
C24 0.064(2) 0.081(2) 0.048(2) -0.0052(17) 0.0072(16) -0.0274(18)
C25 0.081(3) 0.099(3) 0.056(2) -0.0061(19) 0.003(2) -0.044(2)
C26 0.058(2) 0.099(3) 0.068(3) 0.017(2) 0.0019(19) -0.028(2)
C27 0.056(2) 0.088(3) 0.080(3) 0.004(2) 0.0287(18) -0.0091(19)
C28 0.0534(19) 0.063(2) 0.058(2) -0.0001(15) 0.0132(16) -0.0099(16)
C29 0.076(3) 0.104(3) 0.107(3) -0.013(2) 0.050(2) -0.034(2)
C30 0.171(5) 0.147(5) 0.169(5) -0.052(3) 0.133(4) -0.058(3)

loop_
_atom_type_symbol
_atom_type_description
_atom_type_scat_dispersion_real
_atom_type_scat_dispersion_imag
_atom_type_scat_source
C C 0.0033 0.0016 'International Tables Vol C Tables 4.2.6.8 and 6.1.1.4'
H H 0.0000 0.0000 'International Tables Vol C Tables 4.2.6.8 and 6.1.1.4'
N N 0.0061 0.0033 'International Tables Vol C Tables 4.2.6.8 and 6.1.1.4'
O O 0.0106 0.0060 'International Tables Vol C Tables 4.2.6.8 and 6.1.1.4'

loop_
_geom_angle_atom_site_label_1
_geom_angle_atom_site_label_2
_geom_angle_atom_site_label_3
_geom_angle
C5 N1 C6 102.7(2)
C5 O1 C1 118.0(2)
C20 O2 C29 117.4(2)
O1 C1 C2 123.7(3)
O1 C1 C12 112.3(3)
C2 C1 C12 124.0(3)
C1 C2 C15 116.0(3)
C1 C2 C3 117.7(2)
C15 C2 C3 126.2(2)
C4 C3 C2 117.5(2)
C4 C3 C22 117.1(2)
C2 C3 C22 125.2(2)
C3 C4 C5 121.3(3)
C3 C4 C7 136.2(2)
C5 C4 C7 102.5(2)
N1 C5 O1 121.4(3)
N1 C5 C4 117.0(3)
O1 C5 C4 121.5(2)
C11 C6 C7 121.4(3)
C11 C6 N1 126.1(3)
C7 C6 N1 112.4(2)
C8 C7 C6 119.8(3)
C8 C7 C4 134.9(2)
C6 C7 C4 105.3(2)
C9 C8 C7 118.6(3)
C9 C8 H8 120.7
C7 C8 H8 120.7
C8 C9 C10 120.6(3)
C8 C9 H9 119.7
C10 C9 H9 119.7
C11 C10 C9 121.3(3)
C11 C10 H10 119.3
C9 C10 H10 119.3
C6 C11 C10 118.3(3)
C6 C11 H11 120.9
C10 C11 H11 120.9
C13 C12 C1 119.6(3)
C13 C12 H12 120.2
C1 C12 H12 120.2
C12 C13 C14 120.6(3)
C12 C13 H13 119.7
C14 C13 H13 119.7
C19 C14 C13 120.0(3)
C19 C14 C15 119.4(3)
C13 C14 C15 120.6(3)
C16 C15 C14 116.8(3)
C16 C15 C2 124.2(3)
C14 C15 C2 119.0(3)
C17 C16 C15 122.0(3)
C17 C16 H16 119.0
C15 C16 H16 119.0
C16 C17 C18 120.3(3)
C16 C17 H17 119.8
C18 C17 H17 119.8
C19 C18 C17 119.5(3)
C19 C18 H18 120.3
C17 C18 H18 120.3
C18 C19 C14 121.9(3)
C18 C19 H19 119.1
C14 C19 H19 119.1
O3 C20 O2 122.3(3)
O3 C20 C21 126.8(3)
O2 C20 C21 110.9(3)
C22 C21 C20 125.1(2)
C22 C21 H21 117.5
C20 C21 H21 117.5
C21 C22 C23 121.6(2)
C21 C22 C3 121.8(2)
C23 C22 C3 116.4(2)
C28 C23 C24 117.6(3)
C28 C23 C22 121.1(3)
C24 C23 C22 121.3(3)
C25 C24 C23 120.9(3)
C25 C24 H24 119.5
C23 C24 H24 119.5
C26 C25 C24 120.3(3)
C26 C25 H25 119.8
C24 C25 H25 119.8
C25 C26 C27 120.1(3)
C25 C26 H26 120.0
C27 C26 H26 120.0
C26 C27 C28 119.3(3)
C26 C27 H27 120.4
C28 C27 H27 120.4
C23 C28 C27 121.8(3)
C23 C28 H28 119.1
C27 C28 H28 119.1
C30 C29 O2 108.6(3)
C30 C29 H29A 110.0
O2 C29 H29A 110.0
C30 C29 H29B 110.0
O2 C29 H29B 110.0
H29A C29 H29B 108.4
C29 C30 H30A 109.5
C29 C30 H30B 109.5
H30A C30 H30B 109.5
C29 C30 H30C 109.5
H30A C30 H30C 109.5
H30B C30 H30C 109.5

loop_
_geom_bond_atom_site_label_1
_geom_bond_atom_site_label_2
_geom_bond_distance
N1 C5 1.303(3)
N1 C6 1.429(4)
O1 C5 1.336(3)
O1 C1 1.375(3)
O2 C20 1.323(3)
O2 C29 1.453(3)
O3 C20 1.192(3)
C1 C2 1.391(3)
C1 C12 1.396(4)
C2 C15 1.452(3)
C2 C3 1.458(3)
C3 C4 1.357(3)
C3 C22 1.499(3)
C4 C5 1.434(3)
C4 C7 1.452(3)
C6 C11 1.371(4)
C6 C7 1.404(3)
C7 C8 1.386(4)
C8 C9 1.383(4)
C8 H8 0.9300
C9 C10 1.390(4)
C9 H9 0.9300
C10 C11 1.373(4)
C10 H10 0.9300
C11 H11 0.9300
C12 C13 1.340(4)
C12 H12 0.9300
C13 C14 1.410(4)
C13 H13 0.9300
C14 C19 1.406(4)
C14 C15 1.414(4)
C15 C16 1.403(3)
C16 C17 1.368(4)
C16 H16 0.9300
C17 C18 1.385(4)
C17 H17 0.9300
C18 C19 1.344(4)
C18 H18 0.9300
C19 H19 0.9300
C20 C21 1.463(4)
C21 C22 1.328(3)
C21 H21 0.9300
C22 C23 1.488(3)
C23 C28 1.379(4)
C23 C24 1.387(4)
C24 C25 1.378(4)
C24 H24 0.9300
C25 C26 1.369(4)
C25 H25 0.9300
C26 C27 1.370(4)
C26 H26 0.9300
C27 C28 1.384(4)
C27 H27 0.9300
C28 H28 0.9300
C29 C30 1.430(5)
C29 H29A 0.9700
C29 H29B 0.9700
C30 H30A 0.9600
C30 H30B 0.9600
C30 H30C 0.9600

loop_
_geom_torsion_atom_site_label_1
_geom_torsion_atom_site_label_2
_geom_torsion_atom_site_label_3
_geom_torsion_atom_site_label_4
_geom_torsion
C5 O1 C1 C2 2.3(4)
C5 O1 C1 C12 -177.0(3)
O1 C1 C2 C15 177.3(2)
C12 C1 C2 C15 -3.5(4)
O1 C1 C2 C3 -3.9(4)
C12 C1 C2 C3 175.3(3)
C1 C2 C3 C4 1.5(4)
C15 C2 C3 C4 -179.9(2)
C1 C2 C3 C22 -174.0(2)
C15 C2 C3 C22 4.7(4)
C2 C3 C4 C5 2.3(4)
C22 C3 C4 C5 178.1(2)
C2 C3 C4 C7 -178.2(3)
C22 C3 C4 C7 -2.4(4)
C6 N1 C5 O1 -176.6(3)
C6 N1 C5 C4 1.2(3)
C1 O1 C5 N1 179.6(2)
C1 O1 C5 C4 1.8(4)
C3 C4 C5 N1 178.0(3)
C7 C4 C5 N1 -1.6(3)
C3 C4 C5 O1 -4.2(4)
C7 C4 C5 O1 176.2(3)
C5 N1 C6 C11 177.9(3)
C5 N1 C6 C7 -0.3(3)
C11 C6 C7 C8 -0.2(4)
N1 C6 C7 C8 178.1(3)
C11 C6 C7 C4 -179.0(3)
N1 C6 C7 C4 -0.6(3)
C3 C4 C7 C8 3.2(6)
C5 C4 C7 C8 -177.2(3)
C3 C4 C7 C6 -178.3(3)
C5 C4 C7 C6 1.2(3)
C6 C7 C8 C9 -0.2(4)
C4 C7 C8 C9 178.1(3)
C7 C8 C9 C10 0.9(4)
C8 C9 C10 C11 -1.2(5)
C7 C6 C11 C10 0.0(5)
N1 C6 C11 C10 -178.1(3)
C9 C10 C11 C6 0.7(5)
O1 C1 C12 C13 -179.6(3)
C2 C1 C12 C13 1.1(5)
C1 C12 C13 C14 1.4(5)
C12 C13 C14 C19 177.8(3)
C12 C13 C14 C15 -1.2(5)
C19 C14 C15 C16 -1.8(4)
C13 C14 C15 C16 177.2(3)
C19 C14 C15 C2 179.7(3)
C13 C14 C15 C2 -1.3(4)
C1 C2 C15 C16 -175.0(3)
C3 C2 C15 C16 6.4(4)
C1 C2 C15 C14 3.5(4)
C3 C2 C15 C14 -175.2(3)
C14 C15 C16 C17 1.3(4)
C2 C15 C16 C17 179.8(3)
C15 C16 C17 C18 0.7(5)
C16 C17 C18 C19 -2.3(5)
C17 C18 C19 C14 1.8(5)
C13 C14 C19 C18 -178.7(3)
C15 C14 C19 C18 0.2(5)
C29 O2 C20 O3 -0.6(5)
C29 O2 C20 C21 -179.4(2)
O3 C20 C21 C22 13.8(5)
O2 C20 C21 C22 -167.5(3)
C20 C21 C22 C23 179.5(2)
C20 C21 C22 C3 4.2(4)
C4 C3 C22 C21 83.3(3)
C2 C3 C22 C21 -101.2(3)
C4 C3 C22 C23 -92.2(3)
C2 C3 C22 C23 83.2(3)
C21 C22 C23 C28 165.9(3)
C3 C22 C23 C28 -18.5(4)
C21 C22 C23 C24 -14.4(4)
C3 C22 C23 C24 161.1(3)
C28 C23 C24 C25 0.0(4)
C22 C23 C24 C25 -179.6(3)
C23 C24 C25 C26 -0.8(5)
C24 C25 C26 C27 0.6(5)
C25 C26 C27 C28 0.4(5)
C24 C23 C28 C27 1.0(4)
C22 C23 C28 C27 -179.3(2)
C26 C27 C28 C23 -1.2(5)
C20 O2 C29 C30 169.2(3)
